data_2014678
loop_
_publ_author_name
'Soleimannejad, Janet'
'Adams, Harry'
'White, Colin'

_publ_section_title
;[(1<i>R</i>,2<i>R</i>)-2-Amino-1,2-diphenyl-<i>N</i>-(<i>p</i>-tolylsulfonyl)ethylamido]chloro(\h^6^-ethoxybenzene)ruthenium(II)
 methanol solvate
;
_journal_issue 3
_journal_name_full 'Acta Crystallographica Section C'
_journal_page_first m125
_journal_page_last m126
_journal_paper_doi 10.1107/S0108270104033815
_journal_volume 61
_journal_year 2005
_chemical_formula_iupac '[Ru Cl (C21 H21 N2 O2S) (C8 H10 O)] , C H4 O'
_chemical_formula_moiety 'C29 H31 Cl N2 O3 Ru S , C H4 O'
_chemical_formula_sum 'C30 H35 Cl N2 O4 Ru S'
_chemical_formula_weight 656.18
_chemical_name_systematic
;
Chloro(\h^6^-ethoxyphenyl){(1R,2R)-N-(p-toluenesulfonyl)-
1,2-diphenylethylenediamino}ruthenium(II) methanol solvate
;
_space_group_IT_number 4
_symmetry_cell_setting monoclinic
_symmetry_space_group_name_Hall 'P 2yb'
_symmetry_space_group_name_H-M 'P 1 21 1'
_atom_sites_solution_hydrogens geom
_atom_sites_solution_primary direct
_atom_sites_solution_secondary difmap
_audit_creation_method SHELXL97
_cell_angle_alpha 90.00
_cell_angle_beta 91.799(3)
_cell_angle_gamma 90.00
_cell_formula_units_Z 2
_cell_length_a 7.8880(15)
_cell_length_b 14.591(3)
_cell_length_c 12.955(2)
_cell_measurement_reflns_used 3067
_cell_measurement_temperature 150(2)
_cell_measurement_theta_max 51.812
_cell_measurement_theta_min 5.163
_cell_volume 1490.3(5)
_computing_cell_refinement SMART
_computing_data_collection 'SMART (Bruker, 1997)'
_computing_data_reduction 'SHELXTL (Bruker, 1997)'
_computing_molecular_graphics SHELXTL
_computing_publication_material SHELXTL
_computing_structure_refinement 'SHELXL97 (Sheldrick, 1997)'
_computing_structure_solution 'SHELXS97 (Sheldrick, 1997)'
_diffrn_ambient_temperature 150(2)
_diffrn_detector_area_resol_mean 100
_diffrn_measured_fraction_theta_full 0.999
_diffrn_measured_fraction_theta_max 0.995
_diffrn_measurement_device_type 'Bruker SMART1000 CCD area-detector'
_diffrn_measurement_method \w
_diffrn_radiation_monochromator graphite
_diffrn_radiation_source 'fine-focus sealed tube'
_diffrn_radiation_type MoK\a
_diffrn_radiation_wavelength 0.71073
_diffrn_reflns_av_R_equivalents 0.0488
_diffrn_reflns_av_sigmaI/netI 0.0840
_diffrn_reflns_limit_h_max 10
_diffrn_reflns_limit_h_min -10
_diffrn_reflns_limit_k_max 14
_diffrn_reflns_limit_k_min -18
_diffrn_reflns_limit_l_max 14
_diffrn_reflns_limit_l_min -16
_diffrn_reflns_number 9704
_diffrn_reflns_theta_full 25.00
_diffrn_reflns_theta_max 27.49
_diffrn_reflns_theta_min 2.10
_diffrn_standards_decay_% 0
_diffrn_standards_number 0
_exptl_absorpt_coefficient_mu 0.723
_exptl_absorpt_correction_T_max 0.9444
_exptl_absorpt_correction_T_min 0.8630
_exptl_absorpt_correction_type multi-scan
_exptl_absorpt_process_details '(SADABS; Bruker, 1997)'
_exptl_crystal_colour yellow
_exptl_crystal_density_diffrn 1.462
_exptl_crystal_density_meas ?
_exptl_crystal_density_method 'not measured'
_exptl_crystal_description block
_exptl_crystal_F_000 676
_exptl_crystal_size_max 0.21
_exptl_crystal_size_mid 0.08
_exptl_crystal_size_min 0.08
_refine_diff_density_max 1.143
_refine_diff_density_min -0.315
_refine_ls_abs_structure_details 'Flack (1983), with how many Friedel pairs'
_refine_ls_abs_structure_Flack -0.01(3)
_refine_ls_extinction_method none
_refine_ls_goodness_of_fit_ref 0.958
_refine_ls_hydrogen_treatment constr
_refine_ls_matrix_type full
_refine_ls_number_parameters 352
_refine_ls_number_reflns 5928
_refine_ls_number_restraints 49
_refine_ls_restrained_S_all 0.958
_refine_ls_R_factor_all 0.0553
_refine_ls_R_factor_gt 0.0386
_refine_ls_shift/su_max 0.000
_refine_ls_shift/su_mean 0.000
_refine_ls_structure_factor_coef Fsqd
_refine_ls_weighting_details 'calc w = 1/[\s^2^(Fo^2^)+(0.0271P)^2^] where P=(Fo^2^+2Fc^2^)/3'
_refine_ls_weighting_scheme calc
_refine_ls_wR_factor_gt 0.0773
_refine_ls_wR_factor_ref 0.0829
_reflns_number_gt 4729
_reflns_number_total 5928
_reflns_threshold_expression I>2\s(I)
_cod_data_source_file ga1080.cif
_cod_data_source_block I
_cod_depositor_comments
;
The following automatic conversions were performed:
'_symmetry_cell_setting' value 'Monoclinic' changed to 'monoclinic'
according to '/home/saulius/struct/CIF-dictionaries/cif_core.dic'
dictionary named 'cif_core.dic' version 2.4.1 from
2010-06-29.

'_geom_bond_publ_flag' value 'Y' changed to 'y' according to
'/home/saulius/struct/CIF-dictionaries/cif_core.dic' dictionary named
'cif_core.dic' version 2.4.1 from 2010-06-29 (9 times).

Automatic conversion script
Id: cif_fix_enum 1527 2010-12-29 10:47:43Z saulius 

The following automatic conversions were performed:

'_symmetry_cell_setting' value 'Monoclinic' changed to 'monoclinic'
according to /home/saulius/struct/CIF-dictionaries/cif_core.dic
dictionary named 'cif_core.dic' version 2.4.1 from
2010-06-29.

'_geom_bond_publ_flag' value 'Y' changed to 'y'
according to /home/saulius/struct/CIF-dictionaries/cif_core.dic
dictionary named 'cif_core.dic' version 2.4.1 from 2010-06-29 (9
times).

Automatic conversion script
Id: cif_fix_values 1715 2011-07-08 13:25:40Z adriana 

The following automatic conversions were performed:

'_exptl_crystal_density_meas' value 'not measured' was changed to '?'
- the value is perceived as not measured.

Automatic conversion script
Id: cif_fix_values 3008 2015-01-20 13:52:24Z robertas 
;
_cod_original_sg_symbol_H-M 'P 21'
_cod_database_code 2014678
_cod_database_fobs_code 2014678

loop_
_symmetry_equiv_pos_as_xyz
'x, y, z'
'-x, y+1/2, -z'

loop_
_atom_site_label
_atom_site_fract_x
_atom_site_fract_y
_atom_site_fract_z
_atom_site_U_iso_or_equiv
_atom_site_adp_type
_atom_site_calc_flag
_atom_site_refinement_flags
_atom_site_occupancy
_atom_site_disorder_assembly
_atom_site_disorder_group
_atom_site_type_symbol
Ru1 0.05598(4) 0.34113(2) 0.54299(2) 0.02583(9) Uani d . 1 . . Ru
S1 0.11434(14) 0.17368(7) 0.38012(9) 0.0264(3) Uani d . 1 . . S
Cl1 -0.24201(15) 0.29831(8) 0.51191(10) 0.0344(3) Uani d . 1 . . Cl
N1 -0.0197(5) 0.4500(2) 0.4448(3) 0.0307(9) Uani d . 1 . . N
H1B -0.1355 0.4570 0.4469 0.037 Uiso calc R 1 . . H
H1C 0.0297 0.5034 0.4685 0.037 Uiso calc R 1 . . H
N2 0.1102(4) 0.2844(2) 0.3961(3) 0.0200(8) Uani d . 1 . . N
O1 -0.1187(5) 0.2802(2) 0.7581(3) 0.0457(10) Uani d . 1 . . O
O2 0.1603(4) 0.1312(2) 0.4767(2) 0.0325(8) Uani d . 1 . . O
O3 -0.0349(4) 0.1378(2) 0.3264(3) 0.0352(8) Uani d . 1 . . O
C1 0.3109(6) 0.3705(3) 0.6036(4) 0.0354(9) Uani d U 1 . . C
H1A 0.4014 0.3900 0.5559 0.043 Uiso calc R 1 . . H
C2 0.1948(7) 0.4363(4) 0.6417(4) 0.0337(9) Uani d U 1 . . C
H2A 0.2045 0.5019 0.6204 0.040 Uiso calc R 1 . . H
C3 0.0516(7) 0.4071(3) 0.6955(4) 0.0343(9) Uani d U 1 . . C
H3A -0.0399 0.4524 0.7095 0.041 Uiso calc R 1 . . H
C4 0.0199(6) 0.3134(3) 0.7112(4) 0.0340(9) Uani d U 1 . . C
C5 0.1320(7) 0.2468(4) 0.6686(4) 0.0343(9) Uani d U 1 . . C
H5A 0.0971 0.1810 0.6649 0.041 Uiso calc R 1 . . H
C6 0.2754(7) 0.2761(4) 0.6173(4) 0.0352(9) Uani d U 1 . . C
H6A 0.3407 0.2302 0.5773 0.042 Uiso calc R 1 . . H
C7 -0.2532(6) 0.3425(6) 0.7822(4) 0.0516(12) Uani d . 1 . . C
H7A -0.2942 0.3745 0.7188 0.062 Uiso calc R 1 . . H
H7B -0.2114 0.3889 0.8325 0.062 Uiso calc R 1 . . H
C8 -0.3936(8) 0.2888(5) 0.8267(5) 0.0676(19) Uani d . 1 . . C
H8A -0.4867 0.3302 0.8434 0.101 Uiso calc R 1 . . H
H8B -0.3522 0.2578 0.8897 0.101 Uiso calc R 1 . . H
H8C -0.4345 0.2431 0.7763 0.101 Uiso calc R 1 . . H
C9 0.0890(6) 0.3222(3) 0.2035(3) 0.0291(11) Uani d . 1 . . C
C10 0.2576(5) 0.3390(4) 0.1840(3) 0.0319(9) Uani d . 1 . . C
H10A 0.3345 0.3519 0.2400 0.038 Uiso calc R 1 . . H
C11 0.3163(6) 0.3375(5) 0.0846(4) 0.0461(12) Uani d . 1 . . C
H11A 0.4330 0.3479 0.0729 0.055 Uiso calc R 1 . . H
C12 0.2040(8) 0.3205(4) 0.0014(4) 0.0558(17) Uani d . 1 . . C
H12A 0.2428 0.3209 -0.0673 0.067 Uiso calc R 1 . . H
C13 0.0371(8) 0.3035(3) 0.0201(4) 0.0504(15) Uani d . 1 . . C
H13A -0.0399 0.2914 -0.0361 0.060 Uiso calc R 1 . . H
C14 -0.0211(7) 0.3035(3) 0.1203(4) 0.0357(12) Uani d . 1 . . C
H14A -0.1369 0.2906 0.1319 0.043 Uiso calc R 1 . . H
C15 0.2843(5) 0.1491(3) 0.2980(3) 0.0235(9) Uani d . 1 . . C
C16 0.4480(6) 0.1760(3) 0.3263(4) 0.0308(11) Uani d . 1 . . C
H16A 0.4686 0.2098 0.3881 0.037 Uiso calc R 1 . . H
C17 0.5813(6) 0.1533(3) 0.2639(4) 0.0352(12) Uani d . 1 . . C
H17A 0.6926 0.1734 0.2825 0.042 Uiso calc R 1 . . H
C18 0.5554(6) 0.1017(3) 0.1748(4) 0.0355(12) Uani d . 1 . . C
C19 0.3919(6) 0.0748(3) 0.1487(4) 0.0329(11) Uani d . 1 . . C
H19A 0.3719 0.0388 0.0884 0.040 Uiso calc R 1 . . H
C20 0.2567(6) 0.0989(3) 0.2083(4) 0.0303(11) Uani d . 1 . . C
H20A 0.1448 0.0811 0.1877 0.036 Uiso calc R 1 . . H
C21 0.7048(8) 0.0758(4) 0.1085(5) 0.0497(17) Uani d . 1 . . C
H21A 0.6641 0.0385 0.0499 0.075 Uiso calc R 1 . . H
H21B 0.7877 0.0406 0.1502 0.075 Uiso calc R 1 . . H
H21C 0.7585 0.1315 0.0829 0.075 Uiso calc R 1 . . H
C22 0.0181(5) 0.3330(4) 0.3105(3) 0.0238(9) Uani d . 1 . . C
H22B -0.1034 0.3134 0.3086 0.029 Uiso calc R 1 . . H
C23 0.0280(6) 0.4346(3) 0.3365(3) 0.0273(10) Uani d . 1 . . C
H23A 0.1489 0.4540 0.3305 0.033 Uiso calc R 1 . . H
C24 -0.0778(7) 0.4912(3) 0.2603(4) 0.0331(12) Uani d . 1 . . C
C25 -0.0018(8) 0.5444(3) 0.1862(4) 0.0439(14) Uani d . 1 . . C
H25B 0.1183 0.5474 0.1840 0.053 Uiso calc R 1 . . H
C26 -0.1011(10) 0.5931(4) 0.1156(5) 0.0582(18) Uani d . 1 . . C
H26A -0.0477 0.6281 0.0641 0.070 Uiso calc R 1 . . H
C27 -0.2728(13) 0.5920(5) 0.1181(5) 0.066(2) Uani d . 1 . . C
H27A -0.3383 0.6282 0.0707 0.080 Uiso calc R 1 . . H
C28 -0.3518(9) 0.5387(5) 0.1892(5) 0.0613(19) Uani d . 1 . . C
H28A -0.4721 0.5364 0.1898 0.074 Uiso calc R 1 . . H
C29 -0.2556(7) 0.4878(4) 0.2606(4) 0.0429(13) Uani d . 1 . . C
H29B -0.3105 0.4507 0.3097 0.052 Uiso calc R 1 . . H
O1S 0.2496(6) 0.5844(3) 0.4582(4) 0.0673(13) Uani d . 1 . . O
H1S 0.2318 0.6410 0.4622 0.101 Uiso calc R 1 . . H
C1S 0.4098(8) 0.5696(4) 0.4227(5) 0.0621(18) Uani d . 1 . . C
H2S 0.4199 0.5985 0.3549 0.093 Uiso calc R 1 . . H
H3S 0.4298 0.5036 0.4166 0.093 Uiso calc R 1 . . H
H4S 0.4939 0.5962 0.4713 0.093 Uiso calc R 1 . . H

loop_
_atom_site_aniso_label
_atom_site_aniso_U_11
_atom_site_aniso_U_22
_atom_site_aniso_U_33
_atom_site_aniso_U_12
_atom_site_aniso_U_13
_atom_site_aniso_U_23
Ru1 0.03008(17) 0.02161(16) 0.02581(17) 0.0015(2) 0.00117(13) 0.0005(2)
S1 0.0271(6) 0.0206(6) 0.0318(6) 0.0008(5) 0.0038(5) -0.0011(5)
Cl1 0.0300(6) 0.0331(6) 0.0402(7) -0.0022(5) 0.0041(5) -0.0039(5)
N1 0.043(2) 0.023(2) 0.026(2) 0.0053(17) -0.0023(19) -0.0066(16)
N2 0.0248(19) 0.0143(18) 0.021(2) 0.0045(15) 0.0030(16) 0.0012(15)
O1 0.053(2) 0.045(2) 0.040(2) 0.0069(18) 0.0166(19) 0.0079(17)
O2 0.0399(19) 0.0233(18) 0.0349(19) 0.0041(15) 0.0092(16) 0.0063(14)
O3 0.0278(17) 0.0279(18) 0.050(2) -0.0003(14) 0.0021(16) -0.0083(16)
C1 0.0385(19) 0.036(2) 0.0309(19) 0.0032(15) -0.0079(16) -0.0020(16)
C2 0.041(2) 0.0302(19) 0.029(2) -0.0018(16) -0.0067(17) -0.0013(16)
C3 0.0411(19) 0.034(2) 0.0281(19) 0.0061(17) -0.0028(17) -0.0027(16)
C4 0.0394(19) 0.036(2) 0.0266(18) 0.0034(15) -0.0008(16) 0.0031(15)
C5 0.043(2) 0.0318(19) 0.027(2) 0.0065(16) -0.0069(17) 0.0016(16)
C6 0.040(2) 0.035(2) 0.0298(19) 0.0121(17) -0.0101(16) -0.0032(17)
C7 0.054(3) 0.060(3) 0.042(3) 0.005(5) 0.010(2) 0.007(4)
C8 0.054(4) 0.089(5) 0.060(4) -0.006(4) 0.012(3) 0.007(4)
C9 0.043(3) 0.015(3) 0.029(2) 0.0036(19) 0.004(2) 0.0003(17)
C10 0.041(2) 0.022(2) 0.033(2) 0.005(3) 0.0023(18) -0.003(3)
C11 0.057(3) 0.039(3) 0.044(3) -0.002(4) 0.021(2) -0.002(4)
C12 0.086(4) 0.051(5) 0.032(3) 0.001(3) 0.018(3) 0.004(3)
C13 0.073(4) 0.041(3) 0.037(3) 0.006(3) -0.005(3) -0.006(2)
C14 0.042(3) 0.028(2) 0.037(3) 0.004(2) 0.000(2) -0.007(2)
C15 0.025(2) 0.020(2) 0.026(2) 0.0026(18) 0.0014(19) 0.0010(18)
C16 0.030(2) 0.032(3) 0.030(3) 0.000(2) -0.006(2) -0.002(2)
C17 0.028(2) 0.040(3) 0.038(3) 0.007(2) -0.001(2) 0.001(2)
C18 0.037(3) 0.036(3) 0.034(3) 0.013(2) 0.007(2) 0.006(2)
C19 0.048(3) 0.025(3) 0.026(3) -0.002(2) 0.001(2) -0.005(2)
C20 0.033(3) 0.027(3) 0.030(3) -0.001(2) -0.006(2) 0.002(2)
C21 0.046(4) 0.051(4) 0.053(4) 0.011(3) 0.020(3) -0.002(3)
C22 0.0229(18) 0.022(2) 0.027(2) -0.001(2) 0.0009(16) 0.000(2)
C23 0.036(3) 0.020(2) 0.026(3) -0.001(2) 0.003(2) -0.0019(19)
C24 0.053(3) 0.018(2) 0.027(3) 0.012(2) -0.005(2) 0.0008(19)
C25 0.068(4) 0.028(3) 0.036(3) -0.002(3) 0.013(3) 0.002(2)
C26 0.107(6) 0.035(3) 0.033(3) 0.010(4) 0.000(4) 0.004(3)
C27 0.132(7) 0.040(4) 0.026(4) 0.035(4) -0.019(4) 0.001(3)
C28 0.066(4) 0.063(4) 0.053(4) 0.023(4) -0.023(4) -0.016(3)
C29 0.046(3) 0.043(3) 0.039(3) 0.010(3) -0.007(3) 0.003(2)
O1S 0.061(3) 0.044(2) 0.097(4) -0.010(2) 0.024(3) -0.019(2)
C1S 0.059(4) 0.056(4) 0.073(5) -0.022(3) 0.017(4) -0.016(3)

loop_
_atom_type_symbol
_atom_type_description
_atom_type_scat_dispersion_real
_atom_type_scat_dispersion_imag
_atom_type_scat_source
C C 0.0033 0.0016 'International Tables Vol C Tables 4.2.6.8 and 6.1.1.4'
H H 0.0000 0.0000 'International Tables Vol C Tables 4.2.6.8 and 6.1.1.4'
N N 0.0061 0.0033 'International Tables Vol C Tables 4.2.6.8 and 6.1.1.4'
O O 0.0106 0.0060 'International Tables Vol C Tables 4.2.6.8 and 6.1.1.4'
S S 0.1246 0.1234 'International Tables Vol C Tables 4.2.6.8 and 6.1.1.4'
Cl Cl 0.1484 0.1585 'International Tables Vol C Tables 4.2.6.8 and 6.1.1.4'
Ru Ru -1.2594 0.8363 'International Tables Vol C Tables 4.2.6.8 and 6.1.1.4'

loop_
_geom_angle_atom_site_label_1
_geom_angle_atom_site_label_2
_geom_angle_atom_site_label_3
_geom_angle
N1 Ru1 N2 79.35(13)
N1 Ru1 C2 90.09(18)
N2 Ru1 C2 131.74(17)
N1 Ru1 C6 143.39(19)
N2 Ru1 C6 92.66(17)
C2 Ru1 C6 68.7(2)
N1 Ru1 C1 108.05(17)
N2 Ru1 C1 100.93(17)
C2 Ru1 C1 38.34(18)
C6 Ru1 C1 38.0(2)
N1 Ru1 C5 169.23(17)
N2 Ru1 C5 111.10(16)
C2 Ru1 C5 80.96(18)
C6 Ru1 C5 37.26(19)
C1 Ru1 C5 68.2(2)
N1 Ru1 C3 101.53(16)
N2 Ru1 C3 169.02(18)
C2 Ru1 C3 37.75(19)
C6 Ru1 C3 80.1(2)
C1 Ru1 C3 68.3(2)
C5 Ru1 C3 67.71(19)
N1 Ru1 C4 132.79(16)
N2 Ru1 C4 146.36(15)
C2 Ru1 C4 67.59(19)
C6 Ru1 C4 67.33(19)
C1 Ru1 C4 80.17(19)
C5 Ru1 C4 37.68(18)
C3 Ru1 C4 36.89(19)
N1 Ru1 Cl1 80.86(12)
N2 Ru1 Cl1 88.42(10)
C2 Ru1 Cl1 136.51(15)
C6 Ru1 Cl1 135.04(15)
C1 Ru1 Cl1 168.02(14)
C5 Ru1 Cl1 101.51(15)
C3 Ru1 Cl1 102.54(15)
C4 Ru1 Cl1 87.89(13)
O2 S1 O3 116.3(2)
O2 S1 N2 108.86(19)
O3 S1 N2 113.59(18)
O2 S1 C15 105.13(19)
O3 S1 C15 104.9(2)
N2 S1 C15 107.19(19)
Ru1 Cl1 H1C 43.0
C23 N1 Ru1 112.4(3)
C23 N1 H1B 109.1
Ru1 N1 H1B 109.1
C23 N1 H1C 109.1
Ru1 N1 H1C 109.1
H1B N1 H1C 107.9
C22 N2 S1 113.0(3)
C22 N2 Ru1 111.9(2)
S1 N2 Ru1 120.28(19)
C4 O1 C7 118.8(4)
C6 C1 C2 118.6(5)
C6 C1 Ru1 70.7(3)
C2 C1 Ru1 70.2(3)
C6 C1 H1A 120.1
C2 C1 H1A 120.1
Ru1 C1 H1A 120.1
C3 C2 C1 120.1(5)
C3 C2 Ru1 72.6(3)
C1 C2 Ru1 71.5(3)
C3 C2 H2A 119.6
C1 C2 H2A 119.6
Ru1 C2 H2A 119.6
C2 C3 C4 120.9(5)
C2 C3 Ru1 69.7(3)
C4 C3 Ru1 73.2(3)
C2 C3 H3A 118.9
C4 C3 H3A 118.9
Ru1 C3 H3A 118.9
O1 C4 C3 124.2(4)
O1 C4 C5 116.4(4)
C3 C4 C5 119.2(5)
O1 C4 Ru1 128.9(3)
C3 C4 Ru1 69.9(3)
C5 C4 Ru1 69.5(3)
C6 C5 C4 119.6(5)
C6 C5 Ru1 70.3(3)
C4 C5 Ru1 72.8(3)
C6 C5 H5A 119.8
C4 C5 H5A 119.8
Ru1 C5 H5A 119.8
C5 C6 C1 121.5(5)
C5 C6 Ru1 72.5(3)
C1 C6 Ru1 71.2(3)
C5 C6 H6A 118.7
C1 C6 H6A 118.7
Ru1 C6 H6A 118.7
O1 C7 C8 108.4(6)
O1 C7 H7A 110.0
C8 C7 H7A 110.0
O1 C7 H7B 110.0
C8 C7 H7B 110.0
H7A C7 H7B 108.4
C7 C8 H8A 109.5
C7 C8 H8B 109.5
H8A C8 H8B 109.5
C7 C8 H8C 109.5
H8A C8 H8C 109.5
H8B C8 H8C 109.5
C10 C9 C14 118.3(4)
C10 C9 C22 122.1(4)
C14 C9 C22 119.3(4)
C9 C10 C11 121.3(4)
C9 C10 H10A 119.4
C11 C10 H10A 119.4
C10 C11 C12 120.0(5)
C10 C11 H11A 120.0
C12 C11 H11A 120.0
C13 C12 C11 119.1(5)
C13 C12 H12A 120.5
C11 C12 H12A 120.5
C12 C13 C14 120.9(5)
C12 C13 H13A 119.6
C14 C13 H13A 119.6
C13 C14 C9 120.5(5)
C13 C14 H14A 119.7
C9 C14 H14A 119.7
C20 C15 C16 119.5(4)
C20 C15 S1 120.5(3)
C16 C15 S1 119.9(3)
C17 C16 C15 119.6(4)
C17 C16 H16A 120.2
C15 C16 H16A 120.2
C16 C17 C18 121.4(4)
C16 C17 H17A 119.3
C18 C17 H17A 119.3
C19 C18 C17 118.0(4)
C19 C18 C21 121.5(5)
C17 C18 C21 120.4(5)
C18 C19 C20 121.5(4)
C18 C19 H19A 119.2
C20 C19 H19A 119.2
C19 C20 C15 120.0(4)
C19 C20 H20A 120.0
C15 C20 H20A 120.0
C18 C21 H21A 109.5
C18 C21 H21B 109.5
H21A C21 H21B 109.5
C18 C21 H21C 109.5
H21A C21 H21C 109.5
H21B C21 H21C 109.5
N2 C22 C9 116.5(4)
N2 C22 C23 106.3(3)
C9 C22 C23 106.5(4)
N2 C22 H22B 109.1
C9 C22 H22B 109.1
C23 C22 H22B 109.1
N1 C23 C24 112.5(4)
N1 C23 C22 110.1(3)
C24 C23 C22 111.3(4)
N1 C23 H23A 107.6
C24 C23 H23A 107.6
C22 C23 H23A 107.6
C25 C24 C29 118.4(5)
C25 C24 C23 121.0(5)
C29 C24 C23 120.6(4)
C26 C25 C24 119.9(6)
C26 C25 H25B 120.1
C24 C25 H25B 120.1
C27 C26 C25 121.6(6)
C27 C26 H26A 119.2
C25 C26 H26A 119.2
C26 C27 C28 119.8(6)
C26 C27 H27A 120.1
C28 C27 H27A 120.1
C27 C28 C29 120.0(6)
C27 C28 H28A 120.0
C29 C28 H28A 120.0
C28 C29 C24 120.2(6)
C28 C29 H29B 119.9
C24 C29 H29B 119.9
C1S O1S H1S 109.5
O1S C1S H2S 109.5
O1S C1S H3S 109.5
H2S C1S H3S 109.5
O1S C1S H4S 109.5
H2S C1S H4S 109.5
H3S C1S H4S 109.5

loop_
_geom_bond_atom_site_label_1
_geom_bond_atom_site_label_2
_geom_bond_site_symmetry_2
_geom_bond_distance
_geom_bond_publ_flag
Ru1 N1 . 2.110(4) y
Ru1 N2 . 2.131(3) y
Ru1 C2 . 2.162(5) y
Ru1 C6 . 2.172(5) y
Ru1 C1 . 2.179(5) y
Ru1 C5 . 2.200(5) ?
Ru1 C3 . 2.199(5) ?
Ru1 C4 . 2.243(5) y
Ru1 Cl1 . 2.4532(13) y
S1 O2 . 1.433(3) y
S1 O3 . 1.446(3) y
S1 N2 . 1.629(3) ?
S1 C15 . 1.774(4) ?
Cl1 H1C . 3.7340 ?
N1 C23 . 1.481(5) ?
N1 H1B . 0.9200 ?
N1 H1C . 0.9200 ?
N2 C22 . 1.486(5) ?
O1 C4 . 1.357(6) ?
O1 C7 . 1.438(7) ?
C1 C6 . 1.418(7) ?
C1 C2 . 1.425(7) ?
C1 H1A . 1.0000 ?
C2 C3 . 1.411(7) ?
C2 H2A . 1.0000 ?
C3 C4 . 1.406(7) ?
C3 H3A . 1.0000 ?
C4 C5 . 1.435(7) ?
C5 C6 . 1.397(7) ?
C5 H5A . 1.0000 ?
C6 H6A . 1.0000 ?
C7 C8 . 1.487(8) ?
C7 H7A . 0.9900 ?
C7 H7B . 0.9900 ?
C8 H8A . 0.9800 ?
C8 H8B . 0.9800 ?
C8 H8C . 0.9800 ?
C9 C10 . 1.384(6) ?
C9 C14 . 1.390(6) ?
C9 C22 . 1.519(6) ?
C10 C11 . 1.383(6) ?
C10 H10A . 0.9500 ?
C11 C12 . 1.396(7) ?
C11 H11A . 0.9500 ?
C12 C13 . 1.369(8) ?
C12 H12A . 0.9500 ?
C13 C14 . 1.390(7) ?
C13 H13A . 0.9500 ?
C14 H14A . 0.9500 ?
C15 C20 . 1.385(6) ?
C15 C16 . 1.388(6) ?
C16 C17 . 1.387(6) ?
C16 H16A . 0.9500 ?
C17 C18 . 1.387(7) ?
C17 H17A . 0.9500 ?
C18 C19 . 1.380(7) ?
C18 C21 . 1.528(7) ?
C19 C20 . 1.382(7) ?
C19 H19A . 0.9500 ?
C20 H20A . 0.9500 ?
C21 H21A . 0.9800 ?
C21 H21B . 0.9800 ?
C21 H21C . 0.9800 ?
C22 C23 . 1.521(7) ?
C22 H22B . 1.0000 ?
C23 C24 . 1.517(6) ?
C23 H23A . 1.0000 ?
C24 C25 . 1.385(7) ?
C24 C29 . 1.404(7) ?
C25 C26 . 1.382(8) ?
C25 H25B . 0.9500 ?
C26 C27 . 1.356(10) ?
C26 H26A . 0.9500 ?
C27 C28 . 1.370(10) ?
C27 H27A . 0.9500 ?
C28 C29 . 1.392(8) ?
C28 H28A . 0.9500 ?
C29 H29B . 0.9500 ?
O1S C1S . 1.375(7) ?
O1S H1S . 0.8400 ?
C1S H2S . 0.9800 ?
C1S H3S . 0.9800 ?
C1S H4S . 0.9800 ?

loop_
_geom_hbond_atom_site_label_D
_geom_hbond_atom_site_label_H
_geom_hbond_atom_site_label_A
_geom_hbond_site_symmetry_A
_geom_hbond_distance_DH
_geom_hbond_distance_HA
_geom_hbond_distance_DA
_geom_hbond_angle_DHA
O1S H1S Cl1 2_556 0.84 2.32 3.146(4) 168
N1 H1B Cl1 . 0.92 2.61 2.971(4) 104
N1 H1C O1S . 0.92 2.11 2.892(6) 143
C2 H2A O1S . 1.00 2.46 3.252(7) 136
C6 H6A O2 . 1.00 2.38 2.916(6) 112
C20 H20A O3 . 0.95 2.47 2.859(6) 105
